data_7030093
loop_
_publ_author_name
'Xu, Chen'
'Li, Hong-Mei'
'Xiao, Zhi-Qiang'
'Wang, Zhi-Qiang'
'Tang, Si-Fu'
'Ji, Bao-Ming'
'Hao, Xin-Qi'
'Song, Mao-Ping'

_publ_section_title
;
 Cyclometalated Pd(ii) and Ir(iii) 2-(4-bromophenyl)pyridine complexes
 with N-heterocyclic carbenes (NHCs) and acetylacetonate (acac):
 synthesis, structures, luminescent properties and application in one-pot
 oxidation/Suzuki coupling of aryl chlorides containing hydroxymethyl.
;
_journal_issue 26
_journal_name_full 'Dalton transactions (Cambridge, England : 2003)'
_journal_page_first 10235
_journal_page_last 10247
_journal_paper_doi 10.1039/c4dt00833b
_journal_volume 43
_journal_year 2014
_chemical_formula_moiety 'C32 H31 Br Cl N3 Pd'
_chemical_formula_sum 'C32 H31 Br Cl N3 Pd'
_chemical_formula_weight 679.36
_chemical_name_systematic
;
 ? 
;
_space_group_crystal_system monoclinic
_space_group_IT_number 15
_space_group_name_Hall '-C 2yc'
_space_group_name_H-M_alt 'C 1 2/c 1'
_symmetry_space_group_name_Hall '-C 2yc'
_symmetry_space_group_name_H-M 'C 1 2/c 1'
_atom_sites_solution_hydrogens geom
_atom_sites_solution_primary direct
_atom_sites_solution_secondary difmap
_audit_creation_date 2013-09-13
_audit_creation_method
;
  Olex2 1.2
  (compiled Apr 23 2013 17:54:37, GUI svn.r4466)
;
_cell_angle_alpha 90.00
_cell_angle_beta 92.1390(12)
_cell_angle_gamma 90.00
_cell_formula_units_Z 8
_cell_length_a 18.7297(3)
_cell_length_b 11.47367(16)
_cell_length_c 27.2057(3)
_cell_measurement_reflns_used 5234
_cell_measurement_temperature 291(2)
_cell_measurement_theta_max 72.1820
_cell_measurement_theta_min 3.9390
_cell_volume 5842.39(14)
_computing_cell_refinement
;
CrysAlisPro, Agilent Technologies,
Version 1.171.36.28 (release 01-02-2013 CrysAlis171 .NET)
(compiled Feb  1 2013,16:14:44)
;
_computing_data_collection
;
CrysAlisPro, Agilent Technologies,
Version 1.171.36.28 (release 01-02-2013 CrysAlis171 .NET)
(compiled Feb  1 2013,16:14:44)
;
_computing_data_reduction
;
CrysAlisPro, Agilent Technologies,
Version 1.171.36.28 (release 01-02-2013 CrysAlis171 .NET)
(compiled Feb  1 2013,16:14:44)
;
_computing_molecular_graphics
;
O. V. Dolomanov, L. J. Bourhis, R. J. Gildea, J. A. K. Howard and H. Puschmann,
OLEX2: a complete structure solution, refinement and analysis program.
J. Appl. Cryst. (2009). 42, 339-341.
;
_computing_publication_material
;
O. V. Dolomanov, L. J. Bourhis, R. J. Gildea, J. A. K. Howard and H. Puschmann,
OLEX2: a complete structure solution, refinement and analysis program.
J. Appl. Cryst. (2009). 42, 339-341.
;
_computing_structure_refinement
;
SHELXL, G.M. Sheldrick, Acta Cryst.
(2008). A64, 112-122
;
_computing_structure_solution
;
SHELXS, G.M. Sheldrick, Acta Cryst.
(2008). A64, 112-122
;
_diffrn_ambient_temperature 291.15
_diffrn_detector_area_resol_mean 16.2312
_diffrn_measured_fraction_theta_full 0.999
_diffrn_measured_fraction_theta_max 0.999
_diffrn_measurement_details
;
  1 omega    2.00   27.00   1.0000    1.0000
omega____ theta____ kappa____ phi______ frames
    -        0.0000  -99.0000 -180.0000 25

  2 omega  -93.00  -17.00   1.0000    2.0000
omega____ theta____ kappa____ phi______ frames
    -      -42.5000   15.0000 -180.0000 76

  3 omega  -63.00  -32.00   1.0000    2.0000
omega____ theta____ kappa____ phi______ frames
    -      -42.5000  178.0000  -60.0000 31

  4 omega  -78.00  -23.00   1.0000    2.0000
omega____ theta____ kappa____ phi______ frames
    -      -42.5000  -57.0000  -30.0000 55

  5 omega -119.00  -63.00   1.0000    2.0000
omega____ theta____ kappa____ phi______ frames
    -      -42.5000  178.0000  -30.0000 56

  6 omega -109.00  -83.00   1.0000    2.0000
omega____ theta____ kappa____ phi______ frames
    -      -42.5000  178.0000  -60.0000 26

  7 omega   37.00  115.00   1.0000    2.0000
omega____ theta____ kappa____ phi______ frames
    -       56.0000   77.0000  120.0000 78

  8 omega   44.00   96.00   1.0000    2.9300
omega____ theta____ kappa____ phi______ frames
    -      112.0000  -45.0000  120.0000 52

  9 omega  122.00  174.00   1.0000    2.9300
omega____ theta____ kappa____ phi______ frames
    -      112.0000   45.0000  150.0000 52

 10 omega   41.00   88.00   1.0000    2.9300
omega____ theta____ kappa____ phi______ frames
    -      112.0000  -45.0000   30.0000 47

 11 omega   42.00  102.00   1.0000    2.9300
omega____ theta____ kappa____ phi______ frames
    -      112.0000  -94.0000   60.0000 60

 12 omega   59.00   86.00   1.0000    2.9300
omega____ theta____ kappa____ phi______ frames
    -      112.0000  -30.0000 -180.0000 27

 13 omega   56.00   88.00   1.0000    2.9300
omega____ theta____ kappa____ phi______ frames
    -      112.0000  -30.0000  150.0000 32

 14 omega   41.00   71.00   1.0000    2.9300
omega____ theta____ kappa____ phi______ frames
    -      112.0000  -30.0000  -90.0000 30

 15 omega   60.00   90.00   1.0000    2.9300
omega____ theta____ kappa____ phi______ frames
    -      112.0000  -30.0000   60.0000 30

 16 omega   45.00   88.00   1.0000    2.9300
omega____ theta____ kappa____ phi______ frames
    -      112.0000  -94.0000  150.0000 43

 17 omega   46.00  103.00   1.0000    2.9300
omega____ theta____ kappa____ phi______ frames
    -      112.0000 -111.0000    0.0000 57

 18 omega   88.00  173.00   1.0000    2.9300
omega____ theta____ kappa____ phi______ frames
    -      112.0000   77.0000 -180.0000 85

 19 omega  -77.00  -32.00   1.0000    1.0000
omega____ theta____ kappa____ phi______ frames
    -        0.0000  178.0000  120.0000 45

 20 omega  -47.00    6.00   1.0000    2.0000
omega____ theta____ kappa____ phi______ frames
    -      -42.5000   30.0000  -60.0000 53
;
_diffrn_measurement_device_type 'Xcalibur, Eos, Gemini'
_diffrn_measurement_method '\w scans'
_diffrn_orient_matrix_UB_11 0.0756759000
_diffrn_orient_matrix_UB_12 0.0475591000
_diffrn_orient_matrix_UB_13 -0.0077267000
_diffrn_orient_matrix_UB_21 -0.0252603000
_diffrn_orient_matrix_UB_22 0.1232925000
_diffrn_orient_matrix_UB_23 0.0135581000
_diffrn_orient_matrix_UB_31 0.0202155000
_diffrn_orient_matrix_UB_32 -0.0239950000
_diffrn_orient_matrix_UB_33 0.0544635000
_diffrn_radiation_monochromator graphite
_diffrn_radiation_type 'Cu K\a'
_diffrn_radiation_wavelength 1.5418
_diffrn_reflns_av_R_equivalents 0.0253
_diffrn_reflns_av_unetI/netI 0.0346
_diffrn_reflns_limit_h_max 22
_diffrn_reflns_limit_h_min -20
_diffrn_reflns_limit_k_max 12
_diffrn_reflns_limit_k_min -13
_diffrn_reflns_limit_l_max 32
_diffrn_reflns_limit_l_min -24
_diffrn_reflns_number 10895
_diffrn_reflns_theta_full 67.08
_diffrn_reflns_theta_max 67.08
_diffrn_reflns_theta_min 3.25
_diffrn_source 'Enhance (Cu) X-ray Source'
_exptl_absorpt_coefficient_mu 7.758
_exptl_absorpt_correction_T_max 1.00000
_exptl_absorpt_correction_T_min 0.59463
_exptl_absorpt_correction_type multi-scan
_exptl_absorpt_process_details
;
CrysAlisPro, Agilent Technologies,
Version 1.171.36.28 (release 01-02-2013 CrysAlis171 .NET)
(compiled Feb  1 2013,16:14:44)
Empirical absorption correction using spherical harmonics,
 implemented in SCALE3 ABSPACK scaling algorithm.
;
_exptl_crystal_density_diffrn 1.545
_exptl_crystal_density_method 'not measured'
_exptl_crystal_F_000 2736
_exptl_crystal_size_max 0.22
_exptl_crystal_size_mid 0.2
_exptl_crystal_size_min 0.18
_refine_diff_density_max 0.838
_refine_diff_density_min -0.715
_refine_diff_density_rms 0.075
_refine_ls_extinction_method none
_refine_ls_goodness_of_fit_ref 1.035
_refine_ls_hydrogen_treatment constr
_refine_ls_matrix_type full
_refine_ls_number_parameters 349
_refine_ls_number_reflns 5227
_refine_ls_number_restraints 0
_refine_ls_restrained_S_all 1.035
_refine_ls_R_factor_all 0.0437
_refine_ls_R_factor_gt 0.0375
_refine_ls_shift/su_max 0.003
_refine_ls_shift/su_mean 0.000
_refine_ls_structure_factor_coef Fsqd
_refine_ls_weighting_details 'calc w=1/[\s^2^(Fo^2^)+(0.0504P)^2^+7.0237P] where P=(Fo^2^+2Fc^2^)/3'
_refine_ls_weighting_scheme calc
_refine_ls_wR_factor_gt 0.0954
_refine_ls_wR_factor_ref 0.1007
_reflns_number_gt 4570
_reflns_number_total 5227
_reflns_threshold_expression >2sigma(I)
_cod_data_source_file c4dt00833b1.cif
_cod_data_source_block 201309144
_cod_depositor_comments 'Adding full bibliography for 7030091--7030097.cif.'
_cod_original_cell_volume 5842.37(14)
_cod_database_code 7030093
_chemical_oxdiff_formula C20H20N4O4Pd1
_reflns_odcompleteness_completeness 99.93
_reflns_odcompleteness_iscentric 1
_reflns_odcompleteness_theta 66.97
_olex2_refinement_description
;
1. Fixed Uiso
 At 1.2 times of:
  All C(H) groups
 At 1.5 times of:
  All C(H,H,H) groups
2.a Aromatic/amide H refined with riding coordinates:
 C1(H1), C2(H2), C3(H3), C4(H4), C8(H8), C10(H10), C11(H11), C14(H14),
 C16(H16), C22(H22), C23(H23), C26(H26), C28(H28)
2.b Idealised Me refined as rotating group:
 C18(H18A,H18B,H18C), C19(H19A,H19B,H19C), C20(H20A,H20B,H20C), C30(H30A,H30B,
 H30C), C31(H31A,H31B,H31C), C32(H32A,H32B,H32C)
;

loop_
_space_group_symop_id
_space_group_symop_operation_xyz
1 'x, y, z'
2 '-x, y, -z+1/2'
3 'x+1/2, y+1/2, z'
4 '-x+1/2, y+1/2, -z+1/2'
5 '-x, -y, -z'
6 'x, -y, z-1/2'
7 '-x+1/2, -y+1/2, -z'
8 'x+1/2, -y+1/2, z-1/2'

loop_
_atom_site_label
_atom_site_type_symbol
_atom_site_fract_x
_atom_site_fract_y
_atom_site_fract_z
_atom_site_U_iso_or_equiv
_atom_site_adp_type
_atom_site_occupancy
_atom_site_symmetry_multiplicity
_atom_site_calc_flag
_atom_site_refinement_flags
Pd1 Pd 0.688674(14) 0.39061(2) 0.610073(9) 0.04021(10) Uani 1 1 d .
Br1 Br 0.54942(4) 0.80526(6) 0.52466(2) 0.0894(2) Uani 1 1 d .
Cl1 Cl 0.76573(7) 0.27267(9) 0.66248(4) 0.0641(3) Uani 1 1 d .
N1 N 0.67915(19) 0.2622(3) 0.55610(13) 0.0550(9) Uani 1 1 d .
N2 N 0.74504(17) 0.5761(3) 0.68037(10) 0.0413(7) Uani 1 1 d .
N3 N 0.63303(16) 0.5500(2) 0.68867(10) 0.0391(6) Uani 1 1 d .
C1 C 0.7011(3) 0.1515(4) 0.5615(2) 0.0692(13) Uani 1 1 d .
H1 H 0.7219 0.1276 0.5914 0.083 Uiso 1 1 calc R
C2 C 0.6931(3) 0.0716(5) 0.5230(3) 0.090(2) Uani 1 1 d .
H2 H 0.7070 -0.0057 0.5273 0.108 Uiso 1 1 calc R
C3 C 0.6644(3) 0.1094(6) 0.4785(3) 0.099(2) Uani 1 1 d .
H3 H 0.6606 0.0585 0.4520 0.119 Uiso 1 1 calc R
C4 C 0.6416(3) 0.2221(5) 0.47351(19) 0.0817(17) Uani 1 1 d .
H4 H 0.6218 0.2479 0.4436 0.098 Uiso 1 1 calc R
C5 C 0.6483(2) 0.2986(4) 0.51342(16) 0.0581(12) Uani 1 1 d .
C6 C 0.6241(2) 0.4202(4) 0.51410(14) 0.0553(11) Uani 1 1 d .
C7 C 0.6334(2) 0.4798(3) 0.55901(12) 0.0437(8) Uani 1 1 d .
C8 C 0.6100(2) 0.5946(4) 0.56109(13) 0.0485(9) Uani 1 1 d .
H8 H 0.6149 0.6363 0.5903 0.058 Uiso 1 1 calc R
C9 C 0.5790(2) 0.6472(4) 0.51931(15) 0.0570(11) Uani 1 1 d .
C10 C 0.5698(3) 0.5878(6) 0.47515(16) 0.0746(15) Uani 1 1 d .
H10 H 0.5490 0.6239 0.4476 0.089 Uiso 1 1 calc R
C11 C 0.5920(3) 0.4755(5) 0.47339(16) 0.0695(14) Uani 1 1 d .
H11 H 0.5857 0.4341 0.4441 0.083 Uiso 1 1 calc R
C12 C 0.8181(2) 0.5713(3) 0.66493(13) 0.0425(8) Uani 1 1 d .
C13 C 0.8351(2) 0.6222(3) 0.62021(14) 0.0459(9) Uani 1 1 d .
C14 C 0.9056(3) 0.6172(4) 0.60728(16) 0.0587(11) Uani 1 1 d .
H14 H 0.9180 0.6493 0.5774 0.070 Uiso 1 1 calc R
C15 C 0.9587(2) 0.5665(4) 0.63692(18) 0.0601(11) Uani 1 1 d .
C16 C 0.9393(2) 0.5220(4) 0.68150(18) 0.0624(12) Uani 1 1 d .
H16 H 0.9747 0.4904 0.7024 0.075 Uiso 1 1 calc R
C17 C 0.8698(2) 0.5224(3) 0.69640(15) 0.0518(9) Uani 1 1 d .
C18 C 0.7805(2) 0.6803(4) 0.58686(15) 0.0586(11) Uani 1 1 d .
H18A H 0.7462 0.7197 0.6062 0.088 Uiso 1 1 calc R
H18B H 0.7567 0.6228 0.5666 0.088 Uiso 1 1 calc R
H18C H 0.8037 0.7358 0.5664 0.088 Uiso 1 1 calc R
C19 C 1.0353(3) 0.5637(6) 0.6206(3) 0.0923(19) Uani 1 1 d .
H19A H 1.0475 0.6382 0.6072 0.139 Uiso 1 1 calc R
H19B H 1.0401 0.5047 0.5959 0.139 Uiso 1 1 calc R
H19C H 1.0668 0.5465 0.6483 0.139 Uiso 1 1 calc R
C20 C 0.8518(3) 0.4703(5) 0.74555(18) 0.0727(14) Uani 1 1 d .
H20A H 0.8067 0.4306 0.7424 0.109 Uiso 1 1 calc R
H20B H 0.8489 0.5313 0.7696 0.109 Uiso 1 1 calc R
H20C H 0.8884 0.4160 0.7558 0.109 Uiso 1 1 calc R
C21 C 0.68850(19) 0.5167(3) 0.66081(11) 0.0365(7) Uani 1 1 d .
C22 C 0.7260(2) 0.6432(3) 0.72016(14) 0.0490(9) Uani 1 1 d .
H22 H 0.7561 0.6902 0.7396 0.059 Uiso 1 1 calc R
C23 C 0.6564(2) 0.6273(3) 0.72518(13) 0.0493(9) Uani 1 1 d .
H23 H 0.6285 0.6616 0.7488 0.059 Uiso 1 1 calc R
C24 C 0.5582(2) 0.5204(3) 0.68067(12) 0.0412(8) Uani 1 1 d .
C25 C 0.5363(2) 0.4054(3) 0.68700(13) 0.0439(8) Uani 1 1 d .
C26 C 0.4636(2) 0.3814(4) 0.67851(15) 0.0532(10) Uani 1 1 d .
H26 H 0.4480 0.3048 0.6811 0.064 Uiso 1 1 calc R
C27 C 0.4141(2) 0.4670(4) 0.66634(14) 0.0541(10) Uani 1 1 d .
C28 C 0.4382(2) 0.5810(4) 0.66226(14) 0.0498(9) Uani 1 1 d .
H28 H 0.4054 0.6398 0.6548 0.060 Uiso 1 1 calc R
C29 C 0.5097(2) 0.6093(3) 0.66904(13) 0.0441(8) Uani 1 1 d .
C30 C 0.5860(2) 0.3101(4) 0.70441(16) 0.0586(11) Uani 1 1 d .
H30A H 0.6221 0.3421 0.7264 0.088 Uiso 1 1 calc R
H30B H 0.6081 0.2756 0.6767 0.088 Uiso 1 1 calc R
H30C H 0.5595 0.2517 0.7213 0.088 Uiso 1 1 calc R
C31 C 0.3356(3) 0.4396(5) 0.6583(2) 0.0766(14) Uani 1 1 d .
H31A H 0.3215 0.3831 0.6822 0.115 Uiso 1 1 calc R
H31B H 0.3273 0.4087 0.6258 0.115 Uiso 1 1 calc R
H31C H 0.3082 0.5095 0.6619 0.115 Uiso 1 1 calc R
C32 C 0.5308(3) 0.7367(4) 0.66484(17) 0.0616(11) Uani 1 1 d .
H32A H 0.5804 0.7421 0.6573 0.092 Uiso 1 1 calc R
H32B H 0.5230 0.7756 0.6954 0.092 Uiso 1 1 calc R
H32C H 0.5023 0.7730 0.6391 0.092 Uiso 1 1 calc R

loop_
_atom_site_aniso_label
_atom_site_aniso_U_11
_atom_site_aniso_U_22
_atom_site_aniso_U_33
_atom_site_aniso_U_23
_atom_site_aniso_U_13
_atom_site_aniso_U_12
Pd1 0.04982(17) 0.03710(16) 0.03410(15) -0.00840(10) 0.00678(11) -0.00085(11)
Br1 0.1054(5) 0.0958(4) 0.0673(3) 0.0296(3) 0.0060(3) 0.0306(4)
Cl1 0.0827(7) 0.0492(6) 0.0603(6) 0.0015(5) 0.0003(5) 0.0190(5)
N1 0.056(2) 0.055(2) 0.055(2) -0.0241(17) 0.0173(16) -0.0123(17)
N2 0.0522(17) 0.0397(16) 0.0319(14) -0.0044(12) 0.0016(13) -0.0018(14)
N3 0.0500(17) 0.0355(15) 0.0321(14) -0.0051(12) 0.0066(12) -0.0007(13)
C1 0.068(3) 0.053(3) 0.088(3) -0.030(2) 0.023(3) -0.008(2)
C2 0.080(4) 0.070(3) 0.122(5) -0.055(4) 0.026(4) -0.016(3)
C3 0.083(4) 0.100(5) 0.118(5) -0.077(4) 0.030(4) -0.032(3)
C4 0.073(3) 0.105(4) 0.068(3) -0.045(3) 0.012(3) -0.022(3)
C5 0.051(2) 0.070(3) 0.055(2) -0.028(2) 0.0167(19) -0.023(2)
C6 0.053(2) 0.077(3) 0.0357(19) -0.0124(19) 0.0065(17) -0.020(2)
C7 0.0440(19) 0.054(2) 0.0327(17) -0.0045(16) 0.0026(15) -0.0057(17)
C8 0.048(2) 0.065(3) 0.0327(18) -0.0007(17) 0.0016(15) -0.0030(19)
C9 0.048(2) 0.076(3) 0.047(2) 0.017(2) 0.0026(17) 0.001(2)
C10 0.071(3) 0.112(5) 0.039(2) 0.017(3) -0.007(2) -0.016(3)
C11 0.073(3) 0.096(4) 0.039(2) -0.011(2) -0.003(2) -0.023(3)
C12 0.050(2) 0.0365(18) 0.0415(18) -0.0074(15) 0.0023(16) -0.0051(16)
C13 0.056(2) 0.040(2) 0.0419(19) -0.0081(15) 0.0029(17) -0.0108(17)
C14 0.072(3) 0.055(3) 0.050(2) -0.0118(19) 0.015(2) -0.016(2)
C15 0.050(2) 0.051(2) 0.080(3) -0.022(2) 0.009(2) -0.005(2)
C16 0.057(3) 0.048(2) 0.082(3) -0.010(2) -0.009(2) 0.002(2)
C17 0.060(2) 0.043(2) 0.052(2) -0.0003(17) -0.0054(19) -0.0004(18)
C18 0.067(3) 0.062(3) 0.047(2) 0.008(2) -0.0019(19) -0.012(2)
C19 0.058(3) 0.099(4) 0.121(5) -0.035(4) 0.018(3) -0.009(3)
C20 0.082(3) 0.072(3) 0.064(3) 0.019(2) -0.013(3) -0.005(3)
C21 0.052(2) 0.0331(17) 0.0246(14) -0.0008(13) 0.0027(14) 0.0006(15)
C22 0.064(2) 0.045(2) 0.0377(18) -0.0109(16) 0.0013(17) -0.0049(19)
C23 0.068(3) 0.047(2) 0.0331(18) -0.0110(15) 0.0080(17) -0.0014(19)
C24 0.054(2) 0.0382(18) 0.0317(16) -0.0050(14) 0.0087(15) -0.0004(16)
C25 0.059(2) 0.0372(19) 0.0361(17) -0.0048(14) 0.0117(16) -0.0011(17)
C26 0.065(3) 0.047(2) 0.049(2) -0.0078(17) 0.0091(19) -0.0076(19)
C27 0.057(2) 0.062(3) 0.043(2) -0.0141(18) 0.0032(18) -0.006(2)
C28 0.058(2) 0.053(2) 0.0388(19) -0.0058(17) 0.0032(17) 0.0076(19)
C29 0.061(2) 0.0390(19) 0.0332(17) -0.0031(14) 0.0084(16) 0.0031(17)
C30 0.073(3) 0.042(2) 0.062(3) 0.0060(19) 0.015(2) 0.005(2)
C31 0.062(3) 0.080(3) 0.088(4) -0.019(3) -0.001(3) -0.008(3)
C32 0.078(3) 0.041(2) 0.067(3) 0.002(2) 0.013(2) 0.007(2)

loop_
_atom_type_symbol
_atom_type_description
_atom_type_scat_dispersion_real
_atom_type_scat_dispersion_imag
_atom_type_scat_source
C C 0.0181 0.0091 'International Tables Vol C Tables 4.2.6.8 and 6.1.1.4'
H H 0.0000 0.0000 'International Tables Vol C Tables 4.2.6.8 and 6.1.1.4'
Br Br -0.6763 1.2805 'International Tables Vol C Tables 4.2.6.8 and 6.1.1.4'
Cl Cl 0.3639 0.7018 'International Tables Vol C Tables 4.2.6.8 and 6.1.1.4'
N N 0.0311 0.0180 'International Tables Vol C Tables 4.2.6.8 and 6.1.1.4'
Pd Pd 0.1215 3.9337 'International Tables Vol C Tables 4.2.6.8 and 6.1.1.4'

loop_
_geom_angle_atom_site_label_1
_geom_angle_atom_site_label_2
_geom_angle_atom_site_label_3
_geom_angle
N1 Pd1 Cl1 93.08(11)
C7 Pd1 Cl1 171.80(11)
C7 Pd1 N1 80.95(15)
C7 Pd1 C21 95.48(14)
C21 Pd1 Cl1 90.82(10)
C21 Pd1 N1 174.87(14)
C1 N1 Pd1 125.1(3)
C1 N1 C5 120.6(4)
C5 N1 Pd1 114.4(3)
C21 N2 C12 127.0(3)
C21 N2 C22 111.5(3)
C22 N2 C12 121.4(3)
C21 N3 C23 110.5(3)
C21 N3 C24 127.1(3)
C23 N3 C24 122.2(3)
N1 C1 H1 119.5
N1 C1 C2 121.1(6)
C2 C1 H1 119.5
C1 C2 H2 120.6
C3 C2 C1 118.7(6)
C3 C2 H2 120.6
C2 C3 H3 120.1
C4 C3 C2 119.8(5)
C4 C3 H3 120.1
C3 C4 H4 120.1
C3 C4 C5 119.8(6)
C5 C4 H4 120.1
N1 C5 C4 120.0(5)
N1 C5 C6 114.0(3)
C4 C5 C6 126.0(5)
C7 C6 C5 116.5(4)
C11 C6 C5 123.2(4)
C11 C6 C7 120.4(5)
C6 C7 Pd1 113.7(3)
C8 C7 Pd1 128.1(3)
C8 C7 C6 117.9(4)
C7 C8 H8 120.0
C7 C8 C9 120.0(4)
C9 C8 H8 120.0
C8 C9 Br1 117.6(3)
C10 C9 Br1 120.5(4)
C10 C9 C8 121.9(5)
C9 C10 H10 121.0
C11 C10 C9 118.0(4)
C11 C10 H10 121.0
C6 C11 H11 119.0
C10 C11 C6 121.9(4)
C10 C11 H11 119.0
C13 C12 N2 119.1(3)
C17 C12 N2 118.8(3)
C17 C12 C13 122.0(4)
C12 C13 C18 122.7(4)
C14 C13 C12 117.2(4)
C14 C13 C18 120.1(4)
C13 C14 H14 118.6
C13 C14 C15 122.8(4)
C15 C14 H14 118.6
C14 C15 C19 120.2(5)
C16 C15 C14 117.6(4)
C16 C15 C19 122.2(5)
C15 C16 H16 118.7
C15 C16 C17 122.7(4)
C17 C16 H16 118.7
C12 C17 C20 122.1(4)
C16 C17 C12 117.7(4)
C16 C17 C20 120.2(4)
C13 C18 H18A 109.5
C13 C18 H18B 109.5
C13 C18 H18C 109.5
H18A C18 H18B 109.5
H18A C18 H18C 109.5
H18B C18 H18C 109.5
C15 C19 H19A 109.5
C15 C19 H19B 109.5
C15 C19 H19C 109.5
H19A C19 H19B 109.5
H19A C19 H19C 109.5
H19B C19 H19C 109.5
C17 C20 H20A 109.5
C17 C20 H20B 109.5
C17 C20 H20C 109.5
H20A C20 H20B 109.5
H20A C20 H20C 109.5
H20B C20 H20C 109.5
N2 C21 Pd1 128.0(3)
N2 C21 N3 104.0(3)
N3 C21 Pd1 127.4(3)
N2 C22 H22 126.7
C23 C22 N2 106.6(3)
C23 C22 H22 126.7
N3 C23 H23 126.3
C22 C23 N3 107.3(3)
C22 C23 H23 126.3
C25 C24 N3 119.4(3)
C29 C24 N3 118.7(3)
C29 C24 C25 121.9(4)
C24 C25 C26 117.1(4)
C24 C25 C30 123.1(4)
C26 C25 C30 119.8(4)
C25 C26 H26 118.7
C27 C26 C25 122.6(4)
C27 C26 H26 118.7
C26 C27 C28 118.1(4)
C26 C27 C31 121.8(4)
C28 C27 C31 120.1(4)
C27 C28 H28 119.1
C29 C28 C27 121.7(4)
C29 C28 H28 119.1
C24 C29 C32 123.6(4)
C28 C29 C24 118.5(4)
C28 C29 C32 117.9(4)
C25 C30 H30A 109.5
C25 C30 H30B 109.5
C25 C30 H30C 109.5
H30A C30 H30B 109.5
H30A C30 H30C 109.5
H30B C30 H30C 109.5
C27 C31 H31A 109.5
C27 C31 H31B 109.5
C27 C31 H31C 109.5
H31A C31 H31B 109.5
H31A C31 H31C 109.5
H31B C31 H31C 109.5
C29 C32 H32A 109.5
C29 C32 H32B 109.5
C29 C32 H32C 109.5
H32A C32 H32B 109.5
H32A C32 H32C 109.5
H32B C32 H32C 109.5

loop_
_geom_bond_atom_site_label_1
_geom_bond_atom_site_label_2
_geom_bond_distance
Pd1 Cl1 2.4069(11)
Pd1 N1 2.083(3)
Pd1 C7 1.985(4)
Pd1 C21 2.000(3)
Br1 C9 1.903(5)
N1 C1 1.342(6)
N1 C5 1.344(6)
N2 C12 1.447(5)
N2 C21 1.351(5)
N2 C22 1.386(5)
N3 C21 1.363(4)
N3 C23 1.390(5)
N3 C24 1.451(5)
C1 H1 0.9300
C1 C2 1.396(7)
C2 H2 0.9300
C2 C3 1.375(9)
C3 H3 0.9300
C3 C4 1.368(9)
C4 H4 0.9300
C4 C5 1.397(6)
C5 C6 1.468(7)
C6 C7 1.406(5)
C6 C11 1.393(7)
C7 C8 1.390(6)
C8 H8 0.9300
C8 C9 1.394(5)
C9 C10 1.387(7)
C10 H10 0.9300
C10 C11 1.356(7)
C11 H11 0.9300
C12 C13 1.397(5)
C12 C17 1.388(5)
C13 C14 1.381(6)
C13 C18 1.498(6)
C14 H14 0.9300
C14 C15 1.384(7)
C15 C16 1.376(7)
C15 C19 1.519(6)
C16 H16 0.9300
C16 C17 1.378(6)
C17 C20 1.514(6)
C18 H18A 0.9600
C18 H18B 0.9600
C18 H18C 0.9600
C19 H19A 0.9600
C19 H19B 0.9600
C19 H19C 0.9600
C20 H20A 0.9600
C20 H20B 0.9600
C20 H20C 0.9600
C22 H22 0.9300
C22 C23 1.328(6)
C23 H23 0.9300
C24 C25 1.395(5)
C24 C29 1.394(5)
C25 C26 1.399(6)
C25 C30 1.501(5)
C26 H26 0.9300
C26 C27 1.383(6)
C27 C28 1.389(6)
C27 C31 1.511(6)
C28 H28 0.9300
C28 C29 1.384(6)
C29 C32 1.520(5)
C30 H30A 0.9600
C30 H30B 0.9600
C30 H30C 0.9600
C31 H31A 0.9600
C31 H31B 0.9600
C31 H31C 0.9600
C32 H32A 0.9600
C32 H32B 0.9600
C32 H32C 0.9600
